data_4329157
loop_
_publ_author_name
'Roger D. Willett'
'Carlos J. G\'omez-Garc\'ia'
'Brendan Twamley'
'Silvia G\'omez-Coca'
'Eliseo Ruiz'

_publ_section_title
;
 Exchange Coupling Mediated by N-H...Cl Hydrogen Bonds: Experimental and
 Theoretical Study of the Frustrated Magnetic System in
 Bis(o-phenylenediamine)nickel(II) Chloride
;
_journal_name_full 'Inorganic Chemistry'
_journal_page_first 5487
_journal_page_last 5493
_journal_paper_doi 10.1021/ic3007124
_journal_volume 51
_journal_year 2012
_chemical_formula_moiety 'C12 H16 Cl2 N4 Ni'
_chemical_formula_sum 'C12 H16 Cl2 N4 Ni'
_chemical_formula_weight 345.90
_chemical_name_common '[{phen(NH2)2}2NiCl2]'
_chemical_name_systematic
; 
 ? 
;
_space_group_IT_number 14
_symmetry_cell_setting monoclinic
_symmetry_space_group_name_Hall '-P 2ybc'
_symmetry_space_group_name_H-M 'P 1 21/c 1'
_atom_sites_solution_hydrogens geom
_atom_sites_solution_primary direct
_atom_sites_solution_secondary difmap
_audit_creation_method SHELXL-97
_cell_angle_alpha 90.00
_cell_angle_beta 115.143(1)
_cell_angle_gamma 90.00
_cell_formula_units_Z 2
_cell_length_a 11.2470(3)
_cell_length_b 5.9034(2)
_cell_length_c 12.0886(3)
_cell_measurement_reflns_used 8261
_cell_measurement_temperature 90(2)
_cell_measurement_theta_max 30.05
_cell_measurement_theta_min 3.39
_cell_volume 726.58(4)
_computing_cell_refinement 'SAINT+  v. 7.23a (Bruker, 2006)'
_computing_data_collection 'SMART v. 5.632 (Bruker, 2006)'
_computing_data_reduction 'SAINT+  v. 7.23a (Bruker, 2006)'
_computing_molecular_graphics 'XP, SHELXTL  v. 6.14 (Bruker, 2003)'
_computing_publication_material 'XCIF, SHELXTL, v. 6.14 (Bruker, 2003)'
_computing_structure_refinement 'XL, SHELXTL  v. 6.14 (Bruker, 2003)'
_computing_structure_solution 'XS, SHELXTL  v. 6.14 (Bruker, 2003)'
_diffrn_ambient_temperature 90(2)
_diffrn_detector_area_resol_mean 8.3
_diffrn_measured_fraction_theta_full 1.000
_diffrn_measured_fraction_theta_max 1.000
_diffrn_measurement_device_type 'Bruker/Siemens SMART APEX'
_diffrn_measurement_method '\w scans'
_diffrn_radiation_monochromator graphite
_diffrn_radiation_type MoK\a
_diffrn_radiation_wavelength 0.71073
_diffrn_reflns_av_R_equivalents 0.0157
_diffrn_reflns_av_sigmaI/netI 0.0106
_diffrn_reflns_limit_h_max 14
_diffrn_reflns_limit_h_min -14
_diffrn_reflns_limit_k_max 7
_diffrn_reflns_limit_k_min -7
_diffrn_reflns_limit_l_max 15
_diffrn_reflns_limit_l_min -15
_diffrn_reflns_number 10696
_diffrn_reflns_theta_full 27.49
_diffrn_reflns_theta_max 27.49
_diffrn_reflns_theta_min 2.00
_diffrn_source 'normal-focus sealed tube'
_exptl_absorpt_coefficient_mu 1.694
_exptl_absorpt_correction_T_max 0.8099
_exptl_absorpt_correction_T_min 0.5654
_exptl_absorpt_correction_type multi-scan
_exptl_absorpt_process_details 'SADABS-2007/4 (Bruker, 2007)'
_exptl_crystal_colour blue
_exptl_crystal_density_diffrn 1.581
_exptl_crystal_description needle
_exptl_crystal_F_000 356
_exptl_crystal_size_max 0.38
_exptl_crystal_size_mid 0.14
_exptl_crystal_size_min 0.13
_refine_diff_density_max 0.424
_refine_diff_density_min -0.230
_refine_diff_density_rms 0.053
_refine_ls_extinction_method none
_refine_ls_goodness_of_fit_ref 1.070
_refine_ls_hydrogen_treatment mixed
_refine_ls_matrix_type full
_refine_ls_number_parameters 104
_refine_ls_number_reflns 1674
_refine_ls_number_restraints 0
_refine_ls_restrained_S_all 1.070
_refine_ls_R_factor_all 0.0204
_refine_ls_R_factor_gt 0.0198
_refine_ls_shift/su_max 0.000
_refine_ls_shift/su_mean 0.000
_refine_ls_structure_factor_coef Fsqd
_refine_ls_weighting_details 'calc w=1/[\s^2^(Fo^2^)+(0.0272P)^2^+0.4114P] where P=(Fo^2^+2Fc^2^)/3'
_refine_ls_weighting_scheme calc
_refine_ls_wR_factor_gt 0.0513
_refine_ls_wR_factor_ref 0.0518
_reflns_number_gt 1629
_reflns_number_total 1674
_reflns_threshold_expression I>2\s(I)
_cod_data_source_file ic3007124_si_002.cif
_cod_data_source_block bt1232
_cod_database_code 4329157

loop_
_symmetry_equiv_pos_as_xyz
'x, y, z'
'-x, y+1/2, -z+1/2'
'-x, -y, -z'
'x, -y-1/2, z-1/2'

loop_
_atom_site_label
_atom_site_type_symbol
_atom_site_fract_x
_atom_site_fract_y
_atom_site_fract_z
_atom_site_U_iso_or_equiv
_atom_site_adp_type
_atom_site_occupancy
_atom_site_symmetry_multiplicity
_atom_site_calc_flag
_atom_site_refinement_flags
C2 C 0.24916(12) 0.2213(2) 0.12936(11) 0.0154(2) Uani 1 1 d .
C3 C 0.33818(12) 0.4000(2) 0.17028(12) 0.0184(3) Uani 1 1 d .
H3 H 0.3415 0.5088 0.1138 0.022 Uiso 1 1 calc R
C4 C 0.42235(13) 0.4196(2) 0.29403(13) 0.0215(3) Uani 1 1 d .
H4 H 0.4829 0.5417 0.3219 0.026 Uiso 1 1 calc R
C5 C 0.41752(13) 0.2601(3) 0.37649(12) 0.0219(3) Uani 1 1 d .
H5 H 0.4746 0.2740 0.4609 0.026 Uiso 1 1 calc R
C6 C 0.32937(12) 0.0799(2) 0.33602(12) 0.0187(3) Uani 1 1 d .
H6 H 0.3270 -0.0297 0.3926 0.022 Uiso 1 1 calc R
C7 C 0.24463(12) 0.0607(2) 0.21238(11) 0.0153(2) Uani 1 1 d .
Cl1 Cl 0.06963(3) -0.29073(5) -0.10464(3) 0.01819(9) Uani 1 1 d .
N1 N 0.15408(11) 0.20012(19) 0.00397(10) 0.0149(2) Uani 1 1 d .
H1A H 0.1881(17) 0.123(3) -0.0375(16) 0.023(4) Uiso 1 1 d .
H1B H 0.1303(18) 0.330(3) -0.0322(17) 0.031(5) Uiso 1 1 d .
N8 N 0.14519(11) -0.11263(18) 0.16613(10) 0.0149(2) Uani 1 1 d .
H8A H 0.173(2) -0.238(4) 0.1466(18) 0.035(5) Uiso 1 1 d .
H8B H 0.1193(17) -0.149(3) 0.2217(16) 0.022(4) Uiso 1 1 d .
Ni1 Ni 0.0000 0.0000 0.0000 0.01232(8) Uani 1 2 d S

loop_
_atom_site_aniso_label
_atom_site_aniso_U_11
_atom_site_aniso_U_22
_atom_site_aniso_U_33
_atom_site_aniso_U_23
_atom_site_aniso_U_13
_atom_site_aniso_U_12
C2 0.0146(5) 0.0173(6) 0.0161(6) 0.0009(5) 0.0084(5) 0.0028(4)
C3 0.0166(6) 0.0183(6) 0.0223(6) 0.0009(5) 0.0103(5) 0.0009(5)
C4 0.0161(6) 0.0224(7) 0.0254(7) -0.0036(5) 0.0082(5) -0.0025(5)
C5 0.0170(6) 0.0289(7) 0.0174(6) -0.0025(5) 0.0050(5) 0.0013(5)
C6 0.0175(6) 0.0231(6) 0.0160(6) 0.0020(5) 0.0076(5) 0.0037(5)
C7 0.0138(5) 0.0173(6) 0.0164(6) 0.0002(5) 0.0079(5) 0.0025(5)
Cl1 0.02679(17) 0.01513(15) 0.01717(15) 0.00137(10) 0.01371(13) 0.00476(11)
N1 0.0180(5) 0.0139(5) 0.0145(5) 0.0016(4) 0.0085(4) 0.0012(4)
N8 0.0184(5) 0.0142(5) 0.0141(5) 0.0018(4) 0.0090(4) 0.0013(4)
Ni1 0.01447(12) 0.01211(12) 0.01172(12) 0.00092(7) 0.00685(9) 0.00078(7)

loop_
_atom_type_symbol
_atom_type_description
_atom_type_scat_dispersion_real
_atom_type_scat_dispersion_imag
_atom_type_scat_source
C C 0.0033 0.0016 'International Tables Vol C Tables 4.2.6.8 and 6.1.1.4'
H H 0.0000 0.0000 'International Tables Vol C Tables 4.2.6.8 and 6.1.1.4'
N N 0.0061 0.0033 'International Tables Vol C Tables 4.2.6.8 and 6.1.1.4'
Ni Ni 0.3393 1.1124 'International Tables Vol C Tables 4.2.6.8 and 6.1.1.4'
Cl Cl 0.1484 0.1585 'International Tables Vol C Tables 4.2.6.8 and 6.1.1.4'

loop_
_geom_angle_atom_site_label_1
_geom_angle_atom_site_label_2
_geom_angle_atom_site_label_3
_geom_angle
_geom_angle_site_symmetry_1
_geom_angle_site_symmetry_3
C3 C2 C7 119.93(12) . .
C3 C2 N1 122.62(11) . .
C7 C2 N1 117.35(11) . .
C2 C3 C4 120.11(12) . .
C2 C3 H3 119.9 . .
C4 C3 H3 119.9 . .
C5 C4 C3 119.89(13) . .
C5 C4 H4 120.1 . .
C3 C4 H4 120.1 . .
C4 C5 C6 120.29(12) . .
C4 C5 H5 119.9 . .
C6 C5 H5 119.9 . .
C5 C6 C7 119.90(12) . .
C5 C6 H6 120.0 . .
C7 C6 H6 120.0 . .
C6 C7 C2 119.87(12) . .
C6 C7 N8 122.51(11) . .
C2 C7 N8 117.52(11) . .
C2 N1 Ni1 108.16(8) . .
C2 N1 H1A 109.7(11) . .
Ni1 N1 H1A 104.7(11) . .
C2 N1 H1B 112.6(13) . .
Ni1 N1 H1B 114.6(12) . .
H1A N1 H1B 106.7(17) . .
C7 N8 Ni1 107.93(8) . .
C7 N8 H8A 113.6(13) . .
Ni1 N8 H8A 103.4(13) . .
C7 N8 H8B 109.7(11) . .
Ni1 N8 H8B 116.3(11) . .
H8A N8 H8B 105.9(17) . .
N1 Ni1 N1 180.00(7) . 3
N1 Ni1 N8 81.68(4) . .
N1 Ni1 N8 98.32(4) 3 .
N1 Ni1 N8 98.32(4) . 3
N1 Ni1 N8 81.68(4) 3 3
N8 Ni1 N8 180.00(5) . 3
N1 Ni1 Cl1 87.93(3) . .
N1 Ni1 Cl1 92.07(3) 3 .
N8 Ni1 Cl1 89.00(3) . .
N8 Ni1 Cl1 91.00(3) 3 .
N1 Ni1 Cl1 92.07(3) . 3
N1 Ni1 Cl1 87.93(3) 3 3
N8 Ni1 Cl1 91.00(3) . 3
N8 Ni1 Cl1 89.00(3) 3 3
Cl1 Ni1 Cl1 180.000(17) . 3

loop_
_geom_bond_atom_site_label_1
_geom_bond_atom_site_label_2
_geom_bond_distance
_geom_bond_site_symmetry_2
C2 C3 1.3928(18) .
C2 C7 1.3970(18) .
C2 N1 1.4419(16) .
C3 C4 1.3943(19) .
C3 H3 0.9500 .
C4 C5 1.389(2) .
C4 H4 0.9500 .
C5 C6 1.3936(19) .
C5 H5 0.9500 .
C6 C7 1.3945(17) .
C6 H6 0.9500 .
C7 N8 1.4419(16) .
Cl1 Ni1 2.4497(3) .
N1 Ni1 2.0810(11) .
N1 H1A 0.876(18) .
N1 H1B 0.87(2) .
N8 Ni1 2.0869(11) .
N8 H8A 0.87(2) .
N8 H8B 0.865(19) .
Ni1 N1 2.0810(11) 3
Ni1 N8 2.0869(11) 3
Ni1 Cl1 2.4497(3) 3

loop_
_geom_hbond_atom_site_label_D
_geom_hbond_atom_site_label_H
_geom_hbond_atom_site_label_A
_geom_hbond_distance_DH
_geom_hbond_distance_HA
_geom_hbond_distance_DA
_geom_hbond_angle_DHA
_geom_hbond_site_symmetry_A
N1 H1A Cl1 0.876(18) 2.735(18) 3.1564(11) 110.9(13) .
N1 H1B Cl1 0.87(2) 2.39(2) 3.2558(11) 172.1(17) 1_565
N8 H8A Cl1 0.87(2) 2.77(2) 3.1903(11) 111.2(15) .
N8 H8B Cl1 0.865(19) 2.417(19) 3.2752(11) 171.5(15) 4_556
